data_7202407
loop_
_publ_author_name
'Lemmerer, Andreas'
'Bourne, Susan A.'
'Fernandes, Manuel A.'

_publ_section_title
;
 Disruption of a robust supramolecular heterosynthon in achiral
 benzylammonium and (pyridylmethyl)ammonium m-iodobenzoate salts
;
_journal_issue 12
_journal_name_full CrystEngComm
_journal_page_first 1750
_journal_paper_doi 10.1039/b811789f
_journal_volume 10
_journal_year 2008
_chemical_absolute_configuration ad
_chemical_formula_moiety 'C6 H9 N2, C7 H4 I O2'
_chemical_formula_sum 'C13 H13 I N2 O2'
_chemical_formula_weight 356.15
_chemical_name_common ((4-pyridylamethyl)ammonium)(m-iodobenzoate)
_chemical_name_systematic
;
((4-pyridylamethyl)ammonium)(m-iodobenzoate)
;
_space_group_IT_number 4
_symmetry_cell_setting monoclinic
_symmetry_space_group_name_Hall 'P 2yb'
_symmetry_space_group_name_H-M 'P 1 21 1'
_atom_sites_solution_hydrogens geom
_atom_sites_solution_primary direct
_atom_sites_solution_secondary difmap
_audit_conform_dict_location ftp://ftp.iucr.org/pub/cif_core.dic
_audit_conform_dict_name cif_core.dic
_audit_conform_dict_version 2.3
_audit_creation_date 2008-06-29T12:32:34-00:00
_audit_creation_method 'WinGX routine CIF_UPDATE'
_cell_angle_alpha 90
_cell_angle_beta 91.0100(10)
_cell_angle_gamma 90
_cell_formula_units_Z 4
_cell_length_a 6.56520(10)
_cell_length_b 17.7228(4)
_cell_length_c 11.8193(2)
_cell_measurement_reflns_used 6851
_cell_measurement_temperature 173(2)
_cell_measurement_theta_max 28.28
_cell_measurement_theta_min 2.3
_cell_volume 1375.01(4)
_computing_cell_refinement 'SAINT-Plus (Bruker, 2004)'
_computing_data_collection 'APEX2 (Bruker, 2005)'
_computing_data_reduction 'SAINT-Plus and XPREP (Bruker 2004)'
_computing_molecular_graphics
;
Ortep-3 for Windows (Farrugia, 1997) and DIAMOND (Brandenburg, 1999)
;
_computing_publication_material
;
WinGX publication routines (Farrugia, 1999) and PLATON (Spek, 2002)
;
_computing_structure_refinement 'SHELXL-97 (Sheldrick, 1997)'
_computing_structure_solution 'SHELXS-97 (Sheldrick, 1997a)'
_diffrn_ambient_temperature 173(2)
_diffrn_measured_fraction_theta_full 1
_diffrn_measured_fraction_theta_max 1
_diffrn_measurement_device_type 'Bruker APEX II CCD area detector'
_diffrn_measurement_method '0.5\% \w scans'
_diffrn_radiation_monochromator graphite
_diffrn_radiation_type MoK\a
_diffrn_radiation_wavelength 0.71073
_diffrn_reflns_av_R_equivalents 0.0419
_diffrn_reflns_av_unetI/netI 0.0278
_diffrn_reflns_limit_h_max 7
_diffrn_reflns_limit_h_min -7
_diffrn_reflns_limit_k_max 21
_diffrn_reflns_limit_k_min -21
_diffrn_reflns_limit_l_max 14
_diffrn_reflns_limit_l_min -14
_diffrn_reflns_number 19418
_diffrn_reflns_theta_full 25.5
_diffrn_reflns_theta_max 25.5
_diffrn_reflns_theta_min 1.72
_diffrn_standards_number 0
_exptl_absorpt_coefficient_mu 2.325
_exptl_absorpt_correction_T_max 0.7367
_exptl_absorpt_correction_T_min 0.4144
_exptl_absorpt_correction_type integration
_exptl_absorpt_process_details 'Bruker XPREP (Bruker, 1999)'
_exptl_crystal_colour colourless
_exptl_crystal_density_diffrn 1.72
_exptl_crystal_density_method 'not measured'
_exptl_crystal_description needle
_exptl_crystal_F_000 696
_exptl_crystal_size_max 0.46
_exptl_crystal_size_mid 0.17
_exptl_crystal_size_min 0.14
_refine_diff_density_max 0.495
_refine_diff_density_min -0.387
_refine_diff_density_rms 0.057
_refine_ls_abs_structure_details 'Flack H D (1983), Acta Cryst. A39, 876-881; 2459 Friedel Pairs'
_refine_ls_abs_structure_Flack -0.030(13)
_refine_ls_extinction_method none
_refine_ls_goodness_of_fit_ref 1.015
_refine_ls_hydrogen_treatment mixed
_refine_ls_matrix_type full
_refine_ls_number_parameters 343
_refine_ls_number_reflns 5095
_refine_ls_number_restraints 1
_refine_ls_restrained_S_all 1.015
_refine_ls_R_factor_all 0.0228
_refine_ls_R_factor_gt 0.0219
_refine_ls_shift/su_max 0.001
_refine_ls_shift/su_mean 0
_refine_ls_structure_factor_coef Fsqd
_refine_ls_weighting_details 'calc w=1/[\s^2^(Fo^2^)+(0.0337P)^2^] where P=(Fo^2^+2Fc^2^)/3'
_refine_ls_weighting_scheme calc
_refine_ls_wR_factor_gt 0.0519
_refine_ls_wR_factor_ref 0.0523
_reflns_number_gt 4953
_reflns_number_total 5095
_reflns_threshold_expression >2sigma(I)
_cod_data_source_file b811789f.txt
_cod_data_source_block 4_CSD_DEP_689523
_cod_depositor_comments
;
The following automatic conversions were performed:
'_symmetry_cell_setting' value 'Monoclinic' changed to 'monoclinic'
according to '/home/saulius/struct/CIF-dictionaries/cif_core.dic'
dictionary named 'cif_core.dic' version 2.4.1 from 2010-06-29.

Automatic conversion script
Id: cif_fix_enum 1527 2010-12-29 10:47:43Z saulius 
;
_cod_original_sg_symbol_H-M P2(1)
_cod_database_code 7202407

loop_
_symmetry_equiv_pos_as_xyz
'x, y, z'
'-x, y+1/2, -z'

loop_
_atom_site_label
_atom_site_type_symbol
_atom_site_fract_x
_atom_site_fract_y
_atom_site_fract_z
_atom_site_U_iso_or_equiv
_atom_site_adp_type
_atom_site_occupancy
_atom_site_symmetry_multiplicity
_atom_site_calc_flag
_atom_site_refinement_flags
_atom_site_disorder_assembly
_atom_site_disorder_group
C1A C -0.1273(5) 0.32619(18) 0.6845(3) 0.0251(7) Uani 1 1 d . . .
C2A C -0.0080(5) 0.27900(17) 0.7520(3) 0.0260(6) Uani 1 1 d . . .
H2D H 0.1263 0.2663 0.7301 0.031 Uiso 1 1 calc R . .
C3A C -0.0856(5) 0.25067(18) 0.8511(3) 0.0296(7) Uani 1 1 d . . .
C4A C -0.2820(5) 0.26788(19) 0.8838(3) 0.0340(8) Uani 1 1 d . . .
H4A H -0.335 0.2479 0.9519 0.041 Uiso 1 1 calc R . .
C5A C -0.3997(5) 0.3149(2) 0.8153(3) 0.0319(8) Uani 1 1 d . . .
H5A H -0.5346 0.3271 0.8366 0.038 Uiso 1 1 calc R . .
C6A C -0.3231(5) 0.34413(18) 0.7166(3) 0.0279(7) Uani 1 1 d . . .
H6A H -0.4048 0.3766 0.6706 0.033 Uiso 1 1 calc R . .
C7A C -0.0376(5) 0.35735(18) 0.5767(3) 0.0256(6) Uani 1 1 d . . .
O1A O 0.1489(3) 0.34989(15) 0.5643(2) 0.0371(6) Uani 1 1 d . . .
O2A O -0.1572(3) 0.38866(13) 0.50709(18) 0.0302(5) Uani 1 1 d . . .
I1A I 0.09728(4) 0.180706(13) 0.954007(17) 0.04109(7) Uani 1 1 d . . .
C1B C 0.3600(4) 0.41938(17) 0.0473(2) 0.0217(6) Uani 1 1 d . . .
C2B C 0.4813(4) 0.46858(17) -0.0150(2) 0.0227(6) Uani 1 1 d . . .
H2E H 0.6185 0.4778 0.0079 0.027 Uiso 1 1 calc R . .
C3B C 0.4011(5) 0.50353(18) -0.1096(3) 0.0280(7) Uani 1 1 d . . .
C4B C 0.2023(5) 0.49149(19) -0.1450(3) 0.0307(7) Uani 1 1 d . . .
H4B H 0.1489 0.5164 -0.2102 0.037 Uiso 1 1 calc R . .
C5B C 0.0823(5) 0.4427(2) -0.0841(3) 0.0311(7) Uani 1 1 d . . .
H5B H -0.0546 0.4338 -0.1078 0.037 Uiso 1 1 calc R . .
C6B C 0.1606(4) 0.40621(17) 0.0123(3) 0.0240(6) Uani 1 1 d . . .
H6B H 0.0773 0.3726 0.0536 0.029 Uiso 1 1 calc R . .
C7B C 0.4513(5) 0.38228(17) 0.1511(2) 0.0251(6) Uani 1 1 d . . .
O1B O 0.6401(4) 0.38504(15) 0.1627(2) 0.0399(6) Uani 1 1 d . . .
O2B O 0.3334(3) 0.34986(13) 0.21825(18) 0.0276(5) Uani 1 1 d . . .
I1B I 0.59382(3) 0.573716(11) -0.204737(17) 0.03422(6) Uani 1 1 d . . .
C8A C 0.7193(5) 0.21583(16) 0.4171(3) 0.0239(6) Uani 1 1 d . . .
C9A C 0.8465(5) 0.17329(18) 0.4868(3) 0.0301(7) Uani 1 1 d . . .
H9A H 0.8094 0.1618 0.5622 0.036 Uiso 1 1 calc R . .
C10A C 1.0280(6) 0.1480(2) 0.4443(3) 0.0364(8) Uani 1 1 d . . .
H10A H 1.1127 0.1176 0.4916 0.044 Uiso 1 1 calc R . .
N4A N 1.0918(5) 0.16372(17) 0.3407(3) 0.0398(7) Uani 1 1 d . . .
C12A C 0.9708(6) 0.2058(2) 0.2763(3) 0.0383(8) Uani 1 1 d . . .
H12A H 1.016 0.219 0.203 0.046 Uiso 1 1 calc R . .
C13A C 0.7839(5) 0.23147(19) 0.3089(3) 0.0314(7) Uani 1 1 d . . .
H13A H 0.7 0.2596 0.258 0.038 Uiso 1 1 calc R . .
C14A C 0.5161(5) 0.24102(19) 0.4595(3) 0.0321(7) Uani 1 1 d . . .
H14A H 0.4076 0.2098 0.4239 0.039 Uiso 1 1 calc R . .
H14B H 0.5118 0.233 0.5423 0.039 Uiso 1 1 calc R . .
N1 N 0.4758(4) 0.32130(16) 0.4344(2) 0.0247(6) Uani 1 1 d . . .
H1A H 0.365(7) 0.336(2) 0.471(3) 0.037 Uiso 1 1 d . . .
H1B H 0.448(6) 0.330(2) 0.353(3) 0.037 Uiso 1 1 d . . .
H1C H 0.571(7) 0.348(3) 0.453(3) 0.037 Uiso 1 1 d . . .
C8B C 0.2096(5) 0.52194(18) 0.3089(3) 0.0254(7) Uani 1 1 d . . .
C9B C 0.3204(5) 0.5706(2) 0.2436(3) 0.0326(7) Uani 1 1 d . . .
H9B H 0.2705 0.586 0.1713 0.039 Uiso 1 1 calc R . .
C10B C 0.5058(6) 0.5966(2) 0.2850(3) 0.0382(8) Uani 1 1 d . . .
H10B H 0.5788 0.6311 0.2394 0.046 Uiso 1 1 calc R . .
N4B N 0.5887(4) 0.57696(19) 0.3833(3) 0.0384(6) Uani 1 1 d . . .
C12B C 0.4786(5) 0.52930(19) 0.4458(3) 0.0343(8) Uani 1 1 d . . .
H12B H 0.5343 0.5137 0.5167 0.041 Uiso 1 1 calc R . .
C13B C 0.2912(5) 0.50165(18) 0.4142(3) 0.0286(7) Uani 1 1 d . . .
H13B H 0.2183 0.4693 0.4631 0.034 Uiso 1 1 calc R . .
C14B C 0.0047(5) 0.49516(19) 0.2686(3) 0.0290(7) Uani 1 1 d . . .
H14C H -0.1022 0.5245 0.307 0.035 Uiso 1 1 calc R . .
H14D H -0.0095 0.5046 0.1863 0.035 Uiso 1 1 calc R . .
N2 N -0.0269(5) 0.41366(17) 0.2909(2) 0.0261(6) Uani 1 1 d . . .
H2A H -0.134(7) 0.402(2) 0.262(3) 0.039 Uiso 1 1 d . . .
H2B H -0.048(6) 0.406(2) 0.366(4) 0.039 Uiso 1 1 d . . .
H2C H 0.087(7) 0.388(2) 0.270(3) 0.039 Uiso 1 1 d . . .

loop_
_atom_site_aniso_label
_atom_site_aniso_U_11
_atom_site_aniso_U_22
_atom_site_aniso_U_33
_atom_site_aniso_U_23
_atom_site_aniso_U_13
_atom_site_aniso_U_12
C1A 0.0261(16) 0.0302(16) 0.0189(15) -0.0041(12) 0.0022(12) -0.0057(13)
C2A 0.0261(16) 0.0298(16) 0.0222(15) -0.0036(12) 0.0019(12) -0.0010(13)
C3A 0.0377(18) 0.0281(15) 0.0229(15) -0.0033(13) 0.0003(13) 0.0007(14)
C4A 0.041(2) 0.0381(18) 0.0236(16) -0.0033(14) 0.0098(15) -0.0043(15)
C5A 0.0237(18) 0.040(2) 0.0326(18) -0.0073(15) 0.0121(14) -0.0017(14)
C6A 0.0285(17) 0.0298(16) 0.0253(16) -0.0035(13) 0.0002(13) 0.0014(13)
C7A 0.0262(16) 0.0271(15) 0.0234(15) -0.0021(13) 0.0029(12) -0.0010(13)
O1A 0.0228(12) 0.0504(15) 0.0386(13) 0.0090(12) 0.0124(10) 0.0040(11)
O2A 0.0276(12) 0.0365(12) 0.0265(11) 0.0025(10) 0.0016(9) -0.0023(10)
I1A 0.05660(16) 0.04146(13) 0.02519(11) 0.00329(10) 0.00016(10) 0.00900(11)
C1B 0.0227(14) 0.0233(14) 0.0190(14) -0.0018(11) -0.0007(11) 0.0017(12)
C2B 0.0188(14) 0.0271(14) 0.0221(14) -0.0005(12) -0.0023(11) -0.0006(12)
C3B 0.0291(17) 0.0295(16) 0.0254(16) 0.0012(13) 0.0003(13) -0.0027(13)
C4B 0.0333(18) 0.0361(17) 0.0223(15) 0.0077(13) -0.0061(13) 0.0009(14)
C5B 0.0212(16) 0.0419(19) 0.0300(17) -0.0007(15) -0.0068(13) -0.0021(14)
C6B 0.0210(15) 0.0276(15) 0.0234(15) -0.0013(12) 0.0010(12) -0.0024(12)
C7B 0.0269(17) 0.0282(16) 0.0202(15) -0.0010(12) -0.0019(12) 0.0032(13)
O1B 0.0230(12) 0.0577(16) 0.0386(14) 0.0198(12) -0.0121(10) -0.0051(11)
O2B 0.0247(12) 0.0333(12) 0.0249(11) 0.0047(9) 0.0027(9) 0.0045(10)
I1B 0.03622(12) 0.03439(11) 0.03197(11) 0.01050(9) -0.00167(8) -0.00620(10)
C8A 0.0248(16) 0.0159(13) 0.0310(16) -0.0015(12) -0.0011(13) -0.0031(12)
C9A 0.0276(16) 0.0303(16) 0.0324(16) 0.0089(14) -0.0011(13) -0.0050(14)
C10A 0.0273(18) 0.0343(18) 0.047(2) 0.0049(15) -0.0062(15) 0.0050(14)
N4A 0.0329(16) 0.0389(17) 0.0477(17) -0.0008(14) 0.0052(13) 0.0074(13)
C12A 0.047(2) 0.042(2) 0.0262(16) -0.0026(14) 0.0084(15) 0.0080(16)
C13A 0.0352(18) 0.0331(17) 0.0258(16) 0.0008(13) -0.0016(14) 0.0073(14)
C14A 0.0244(16) 0.0319(17) 0.0402(19) 0.0074(15) 0.0056(14) -0.0004(14)
N1 0.0164(13) 0.0327(15) 0.0250(14) 0.0036(11) 0.0012(11) 0.0039(11)
C8B 0.0205(16) 0.0235(15) 0.0323(17) -0.0045(13) 0.0032(13) 0.0059(12)
C9B 0.0326(16) 0.0341(16) 0.0312(16) 0.0004(16) 0.0057(13) 0.0058(17)
C10B 0.0326(19) 0.0352(19) 0.047(2) -0.0021(15) 0.0144(16) -0.0036(14)
N4B 0.0257(13) 0.0356(14) 0.0537(18) -0.0081(16) -0.0013(12) -0.0012(14)
C12B 0.0327(18) 0.0286(17) 0.0412(19) -0.0046(15) -0.0095(15) 0.0061(14)
C13B 0.0294(17) 0.0258(14) 0.0306(17) -0.0021(13) -0.0015(13) 0.0012(13)
C14B 0.0237(16) 0.0321(16) 0.0311(16) 0.0006(13) -0.0038(13) 0.0047(13)
N2 0.0183(13) 0.0381(15) 0.0218(14) 0.0004(12) -0.0007(11) -0.0029(12)

loop_
_atom_type_symbol
_atom_type_description
_atom_type_scat_dispersion_real
_atom_type_scat_dispersion_imag
_atom_type_scat_source
C C 0.0033 0.0016 'International Tables Vol C Tables 4.2.6.8 and 6.1.1.4'
H H 0 0 'International Tables Vol C Tables 4.2.6.8 and 6.1.1.4'
N N 0.0061 0.0033 'International Tables Vol C Tables 4.2.6.8 and 6.1.1.4'
O O 0.0106 0.006 'International Tables Vol C Tables 4.2.6.8 and 6.1.1.4'
I I -0.4742 1.8119 'International Tables Vol C Tables 4.2.6.8 and 6.1.1.4'

loop_
_exptl_crystal_face_index_h
_exptl_crystal_face_index_k
_exptl_crystal_face_index_l
_exptl_crystal_face_perp_dist
0 -1 2 0.061
0 1 -2 0.077
1 0 0 0.155
-1 0 0 0.264
0 -1 0 0.075
0 1 0 0.053
0 -1 -2 0.05
1 2 -1 0.114
0 2 1 0.074

loop_
_geom_angle_atom_site_label_1
_geom_angle_atom_site_label_2
_geom_angle_atom_site_label_3
_geom_angle
_geom_angle_site_symmetry_1
_geom_angle_site_symmetry_3
_geom_angle_publ_flag
C6A C1A C2A 119.9(3) . . ?
C6A C1A C7A 121.5(3) . . ?
C2A C1A C7A 118.6(3) . . ?
C3A C2A C1A 119.6(3) . . ?
C3A C2A H2D 120.2 . . ?
C1A C2A H2D 120.2 . . ?
C2A C3A C4A 121.1(3) . . ?
C2A C3A I1A 119.4(2) . . ?
C4A C3A I1A 119.6(2) . . ?
C3A C4A C5A 118.7(3) . . ?
C3A C4A H4A 120.6 . . ?
C5A C4A H4A 120.6 . . ?
C6A C5A C4A 120.8(3) . . ?
C6A C5A H5A 119.6 . . ?
C4A C5A H5A 119.6 . . ?
C5A C6A C1A 120.0(3) . . ?
C5A C6A H6A 120 . . ?
C1A C6A H6A 120 . . ?
O1A C7A O2A 125.1(3) . . ?
O1A C7A C1A 117.3(3) . . ?
O2A C7A C1A 117.6(3) . . ?
C6B C1B C2B 119.5(3) . . ?
C6B C1B C7B 122.0(3) . . ?
C2B C1B C7B 118.6(3) . . ?
C3B C2B C1B 119.7(3) . . ?
C3B C2B H2E 120.2 . . ?
C1B C2B H2E 120.2 . . ?
C2B C3B C4B 121.6(3) . . ?
C2B C3B I1B 118.3(2) . . ?
C4B C3B I1B 120.1(2) . . ?
C3B C4B C5B 119.0(3) . . ?
C3B C4B H4B 120.5 . . ?
C5B C4B H4B 120.5 . . ?
C4B C5B C6B 120.6(3) . . ?
C4B C5B H5B 119.7 . . ?
C6B C5B H5B 119.7 . . ?
C1B C6B C5B 119.8(3) . . ?
C1B C6B H6B 120.1 . . ?
C5B C6B H6B 120.1 . . ?
O1B C7B O2B 124.8(3) . . ?
O1B C7B C1B 117.0(3) . . ?
O2B C7B C1B 118.2(3) . . ?
C13A C8A C9A 117.9(3) . . ?
C13A C8A C14A 122.6(3) . . ?
C9A C8A C14A 119.5(3) . . ?
C10A C9A C8A 118.4(3) . . ?
C10A C9A H9A 120.8 . . ?
C8A C9A H9A 120.8 . . ?
N4A C10A C9A 123.8(3) . . ?
N4A C10A H10A 118.1 . . ?
C9A C10A H10A 118.1 . . ?
C12A N4A C10A 116.9(3) . . ?
N4A C12A C13A 123.9(3) . . ?
N4A C12A H12A 118.1 . . ?
C13A C12A H12A 118.1 . . ?
C12A C13A C8A 119.0(3) . . ?
C12A C13A H13A 120.5 . . ?
C8A C13A H13A 120.5 . . ?
N1 C14A C8A 112.1(3) . . ?
N1 C14A H14A 109.2 . . ?
C8A C14A H14A 109.2 . . ?
N1 C14A H14B 109.2 . . ?
C8A C14A H14B 109.2 . . ?
H14A C14A H14B 107.9 . . ?
C14A N1 H1A 110(2) . . ?
C14A N1 H1B 112(2) . . ?
H1A N1 H1B 107(3) . . ?
C14A N1 H1C 112(3) . . ?
H1A N1 H1C 109(4) . . ?
H1B N1 H1C 108(3) . . ?
C9B C8B C13B 117.7(3) . . ?
C9B C8B C14B 120.2(3) . . ?
C13B C8B C14B 122.1(3) . . ?
C8B C9B C10B 118.9(3) . . ?
C8B C9B H9B 120.6 . . ?
C10B C9B H9B 120.6 . . ?
N4B C10B C9B 124.7(3) . . ?
N4B C10B H10B 117.7 . . ?
C9B C10B H10B 117.7 . . ?
C10B N4B C12B 115.6(3) . . ?
N4B C12B C13B 124.4(3) . . ?
N4B C12B H12B 117.8 . . ?
C13B C12B H12B 117.8 . . ?
C12B C13B C8B 118.7(3) . . ?
C12B C13B H13B 120.6 . . ?
C8B C13B H13B 120.6 . . ?
N2 C14B C8B 112.3(3) . . ?
N2 C14B H14C 109.1 . . ?
C8B C14B H14C 109.1 . . ?
N2 C14B H14D 109.1 . . ?
C8B C14B H14D 109.1 . . ?
H14C C14B H14D 107.9 . . ?
C14B N2 H2A 108(3) . . ?
C14B N2 H2B 110(3) . . ?
H2A N2 H2B 103(4) . . ?
C14B N2 H2C 109(3) . . ?
H2A N2 H2C 117(4) . . ?
H2B N2 H2C 109(4) . . ?

loop_
_geom_bond_atom_site_label_1
_geom_bond_atom_site_label_2
_geom_bond_distance
_geom_bond_site_symmetry_2
_geom_bond_publ_flag
C1A C6A 1.384(4) . ?
C1A C2A 1.388(5) . ?
C1A C7A 1.517(4) . ?
C2A C3A 1.380(4) . ?
C2A H2D 0.95 . ?
C3A C4A 1.387(5) . ?
C3A I1A 2.099(3) . ?
C4A C5A 1.387(5) . ?
C4A H4A 0.95 . ?
C5A C6A 1.380(5) . ?
C5A H5A 0.95 . ?
C6A H6A 0.95 . ?
C7A O1A 1.243(4) . ?
C7A O2A 1.257(4) . ?
C1B C6B 1.385(4) . ?
C1B C2B 1.399(4) . ?
C1B C7B 1.508(4) . ?
C2B C3B 1.375(4) . ?
C2B H2E 0.95 . ?
C3B C4B 1.380(5) . ?
C3B I1B 2.112(3) . ?
C4B C5B 1.382(5) . ?
C4B H4B 0.95 . ?
C5B C6B 1.399(5) . ?
C5B H5B 0.95 . ?
C6B H6B 0.95 . ?
C7B O1B 1.246(4) . ?
C7B O2B 1.257(4) . ?
C8A C13A 1.382(4) . ?
C8A C9A 1.386(4) . ?
C8A C14A 1.501(5) . ?
C9A C10A 1.377(5) . ?
C9A H9A 0.95 . ?
C10A N4A 1.330(5) . ?
C10A H10A 0.95 . ?
N4A C12A 1.321(5) . ?
C12A C13A 1.371(5) . ?
C12A H12A 0.95 . ?
C13A H13A 0.95 . ?
C14A N1 1.476(4) . ?
C14A H14A 0.99 . ?
C14A H14B 0.99 . ?
N1 H1A 0.90(4) . ?
N1 H1B 0.99(4) . ?
N1 H1C 0.81(5) . ?
C8B C9B 1.373(5) . ?
C8B C13B 1.393(5) . ?
C8B C14B 1.496(5) . ?
C9B C10B 1.383(5) . ?
C9B H9B 0.95 . ?
C10B N4B 1.322(5) . ?
C10B H10B 0.95 . ?
N4B C12B 1.341(5) . ?
C12B C13B 1.370(5) . ?
C12B H12B 0.95 . ?
C13B H13B 0.95 . ?
C14B N2 1.483(4) . ?
C14B H14C 0.99 . ?
C14B H14D 0.99 . ?
N2 H2A 0.81(5) . ?
N2 H2B 0.91(4) . ?
N2 H2C 0.92(5) . ?

loop_
_geom_hbond_atom_site_label_D
_geom_hbond_atom_site_label_H
_geom_hbond_atom_site_label_A
_geom_hbond_distance_DH
_geom_hbond_distance_HA
_geom_hbond_distance_DA
_geom_hbond_angle_DHA
_geom_hbond_site_symmetry_A
N1 H1A O1A 0.90(4) 1.83(4) 2.708(3) 168(4) .
N1 H1B O2B 0.99(4) 1.78(4) 2.752(3) 165(3) .
N1 H1C O2A 0.81(5) 2.02(5) 2.809(4) 165(4) 1_655
N2 H2A O1B 0.81(5) 1.90(5) 2.686(4) 167(4) 1_455
N2 H2B O2A 0.91(4) 1.86(4) 2.745(4) 166(4) .
N2 H2C O2B 0.92(5) 1.86(5) 2.772(4) 171(4) .

loop_
_geom_torsion_atom_site_label_1
_geom_torsion_atom_site_label_2
_geom_torsion_atom_site_label_3
_geom_torsion_atom_site_label_4
_geom_torsion
_geom_torsion_site_symmetry_1
_geom_torsion_site_symmetry_2
_geom_torsion_site_symmetry_3
_geom_torsion_site_symmetry_4
_geom_torsion_publ_flag
C6A C1A C2A C3A -0.4(5) . . . . ?
C7A C1A C2A C3A 179.3(3) . . . . ?
C1A C2A C3A C4A 0.7(5) . . . . ?
C1A C2A C3A I1A -179.1(2) . . . . ?
C2A C3A C4A C5A -0.5(5) . . . . ?
I1A C3A C4A C5A 179.3(3) . . . . ?
C3A C4A C5A C6A -0.1(5) . . . . ?
C4A C5A C6A C1A 0.5(5) . . . . ?
C2A C1A C6A C5A -0.2(5) . . . . ?
C7A C1A C6A C5A -179.9(3) . . . . ?
C6A C1A C7A O1A 167.3(3) . . . . ?
C2A C1A C7A O1A -12.3(4) . . . . ?
C6A C1A C7A O2A -12.6(4) . . . . ?
C2A C1A C7A O2A 167.7(3) . . . . ?
C6B C1B C2B C3B 0.4(4) . . . . ?
C7B C1B C2B C3B -179.5(3) . . . . ?
C1B C2B C3B C4B 0.2(5) . . . . ?
C1B C2B C3B I1B -177.5(2) . . . . ?
C2B C3B C4B C5B -0.5(5) . . . . ?
I1B C3B C4B C5B 177.1(3) . . . . ?
C3B C4B C5B C6B 0.3(5) . . . . ?
C2B C1B C6B C5B -0.6(5) . . . . ?
C7B C1B C6B C5B 179.3(3) . . . . ?
C4B C5B C6B C1B 0.3(5) . . . . ?
C6B C1B C7B O1B 165.6(3) . . . . ?
C2B C1B C7B O1B -14.5(4) . . . . ?
C6B C1B C7B O2B -13.1(4) . . . . ?
C2B C1B C7B O2B 166.8(3) . . . . ?
C13A C8A C9A C10A -1.0(5) . . . . ?
C14A C8A C9A C10A 177.1(3) . . . . ?
C8A C9A C10A N4A 1.9(5) . . . . ?
C9A C10A N4A C12A -0.4(5) . . . . ?
C10A N4A C12A C13A -2.1(6) . . . . ?
N4A C12A C13A C8A 3.0(6) . . . . ?
C9A C8A C13A C12A -1.2(5) . . . . ?
C14A C8A C13A C12A -179.3(3) . . . . ?
C13A C8A C14A N1 -47.7(4) . . . . ?
C9A C8A C14A N1 134.2(3) . . . . ?
C13B C8B C9B C10B 0.1(5) . . . . ?
C14B C8B C9B C10B 177.6(3) . . . . ?
C8B C9B C10B N4B 1.4(5) . . . . ?
C9B C10B N4B C12B -1.2(5) . . . . ?
C10B N4B C12B C13B -0.5(5) . . . . ?
N4B C12B C13B C8B 2.0(5) . . . . ?
C9B C8B C13B C12B -1.7(4) . . . . ?
C14B C8B C13B C12B -179.1(3) . . . . ?
C9B C8B C14B N2 138.2(3) . . . . ?
C13B C8B C14B N2 -44.5(4) . . . . ?
